data_7159508
loop_
_publ_author_name
'Pamu&#x142;a, Ma&#x142;gorzata'
'Bulatov, Evgeny'
'Mart&#xed;nez-Crespo, Luis'
'Kiesil&#xe4;, Anniina'
'Naulap&#xe4;&#xe4;, Julia'
'Kalenius, Elina'
'Helttunen, Kaisa'

_publ_section_title
;
 Anion binding and transport with <i>meso</i>-alkyl substituted two-armed
 calix[4]pyrroles bearing urea and hydroxyl groups.
;
_journal_issue 32
_journal_name_full 'Organic &amp; biomolecular chemistry'
_journal_page_first 6595
_journal_page_last 6603
_journal_paper_doi 10.1039/d3ob00919j
_journal_volume 21
_journal_year 2023
_chemical_formula_moiety 'C32 H44 N4 O2, C H2 O0.25'
_chemical_formula_sum 'C33 H46 N4 O2.25'
_chemical_formula_weight 534.74
_space_group_crystal_system tetragonal
_space_group_IT_number 88
_space_group_name_Hall '-I 4ad'
_space_group_name_H-M_alt 'I 41/a :2'
_atom_sites_solution_hydrogens mixed
_atom_sites_solution_primary iterative
_audit_creation_date 2023-02-03
_audit_creation_method
;
Olex2 1.2
(compiled 2018.05.29 svn.r3508 for OlexSys, GUI svn.r5506)
;
_audit_update_record
;
2023-03-15 deposited with the CCDC.	2023-07-24 downloaded from the CCDC.
;
_cell_angle_alpha 90
_cell_angle_beta 90
_cell_angle_gamma 90
_cell_formula_units_Z 16
_cell_length_a 34.4880(3)
_cell_length_b 34.4880(3)
_cell_length_c 10.29560(10)
_cell_measurement_reflns_used 5201
_cell_measurement_temperature 120.01(10)
_cell_measurement_theta_max 72.2980
_cell_measurement_theta_min 2.5370
_cell_volume 12245.81(19)
_computing_cell_refinement 'CrysAlisPro 1.171.40.67a (Rigaku OD, 2019)'
_computing_data_collection 'CrysAlisPro 1.171.40.67a (Rigaku OD, 2019)'
_computing_data_reduction 'CrysAlisPro 1.171.40.67a (Rigaku OD, 2019)'
_computing_molecular_graphics 'Olex2 (Dolomanov et al., 2009)'
_computing_publication_material 'Olex2 (Dolomanov et al., 2009)'
_computing_structure_refinement 'ShelXL (Sheldrick, 2015)'
_computing_structure_solution
;
Superflip (Palatinus & Chapuis, 2007;Palatinus & van der Lee, 2008;
Palatinus et al., 2012)
;
_diffrn_ambient_temperature 120.01(10)
_diffrn_detector_area_resol_mean 5.1977
_diffrn_detector_type Atlas
_diffrn_measured_fraction_theta_full 0.990
_diffrn_measured_fraction_theta_max 0.990
_diffrn_measurement_details
;
List of Runs (angles in degrees, time in seconds):

  # Type    Start    End  Width  t~exp~   \w     \q     \k     \f   Frames
#--------------------------------------------------------------------------
  1  \w    -87.00  -6.00   1.00   60.00    --  -41.90 125.00 150.00   81
  2  \w    114.00 178.00   1.00  180.00    --  103.21  77.00   0.00   64
  3  \w     33.00  93.00   1.00  180.00    --  103.21-125.00  90.00   60
  4  \w    113.00 178.00   1.00  180.00    --  103.21  77.00 150.00   65
;
_diffrn_measurement_device 'four-circle diffractometer'
_diffrn_measurement_device_type 'SuperNova, Dual, Cu at zero, Atlas'
_diffrn_measurement_method '\w scans'
_diffrn_radiation_type CuK\a
_diffrn_radiation_wavelength 1.54184
_diffrn_reflns_av_R_equivalents 0.0190
_diffrn_reflns_av_unetI/netI 0.0244
_diffrn_reflns_Laue_measured_fraction_full 0.990
_diffrn_reflns_Laue_measured_fraction_max 0.990
_diffrn_reflns_limit_h_max 40
_diffrn_reflns_limit_h_min -24
_diffrn_reflns_limit_k_max 39
_diffrn_reflns_limit_k_min -41
_diffrn_reflns_limit_l_max 12
_diffrn_reflns_limit_l_min -10
_diffrn_reflns_number 9771
_diffrn_reflns_point_group_measured_fraction_full 0.990
_diffrn_reflns_point_group_measured_fraction_max 0.990
_diffrn_reflns_theta_full 66.595
_diffrn_reflns_theta_max 66.595
_diffrn_reflns_theta_min 4.482
_exptl_absorpt_coefficient_mu 0.571
_exptl_absorpt_correction_T_max 1.000
_exptl_absorpt_correction_T_min 0.899
_exptl_absorpt_correction_type gaussian
_exptl_absorpt_process_details
;
CrysAlisPro 1.171.40.67a (Rigaku Oxford Diffraction, 2019)
Numerical absorption correction based on gaussian integration over
			a multifaceted crystal model
Empirical absorption correction using spherical harmonics,
 implemented in SCALE3 ABSPACK scaling algorithm.
;
_exptl_crystal_colour colourless
_exptl_crystal_colour_primary colourless
_exptl_crystal_density_diffrn 1.160
_exptl_crystal_description block
_exptl_crystal_F_000 4640
_exptl_crystal_size_max 0.233
_exptl_crystal_size_mid 0.049
_exptl_crystal_size_min 0.042
_refine_diff_density_max 1.296
_refine_diff_density_min -0.392
_refine_diff_density_rms 0.074
_refine_ls_extinction_method none
_refine_ls_goodness_of_fit_ref 1.032
_refine_ls_hydrogen_treatment mixed
_refine_ls_matrix_type full
_refine_ls_number_parameters 390
_refine_ls_number_reflns 5356
_refine_ls_number_restraints 32
_refine_ls_restrained_S_all 1.059
_refine_ls_R_factor_all 0.0623
_refine_ls_R_factor_gt 0.0559
_refine_ls_shift/su_max 0.001
_refine_ls_shift/su_mean 0.000
_refine_ls_structure_factor_coef Fsqd
_refine_ls_weighting_details 'w=1/[\s^2^(Fo^2^)+(0.1202P)^2^+14.2548P] where P=(Fo^2^+2Fc^2^)/3'
_refine_ls_weighting_scheme calc
_refine_ls_wR_factor_gt 0.1681
_refine_ls_wR_factor_ref 0.1770
_reflns_Friedel_coverage 0.000
_reflns_number_gt 4668
_reflns_number_total 5356
_reflns_threshold_expression 'I > 2\s(I)'
_cod_data_source_file d3ob00919j2.cif
_cod_data_source_block tiy-013cis
_cod_depositor_comments 'Adding full bibliography for 7159504--7159509.cif.'
_cod_original_cell_volume 12245.8(2)
_cod_original_sg_symbol_H-M 'I 41/a'
_cod_database_code 7159508
_shelx_shelxl_version_number 2018/3
_shelx_space_group_comment
;
The symmetry employed for this shelxl refinement is uniquely defined
by the following loop, which should always be used as a source of
symmetry information in preference to the above space-group names.
They are only intended as comments.
;
_shelx_estimated_absorpt_t_max 0.976
_shelx_estimated_absorpt_t_min 0.878
_olex2_refinement_description
;
1. Fixed Uiso
 At 1.2 times of:
  All C(H) groups, All C(H,H) groups
 At 1.5 times of:
  All C(H,H,H) groups
2. Restrained distances
 O1S-C1S
 1.42 with sigma of 0.02
 C1S-C2S
 1.52 with sigma of 0.02
3. Uiso/Uaniso restraints and constraints
O1S \\sim C1S \\sim C2S: within 2A with sigma of 0.04 and sigma for terminal
atoms of 0.08
Uanis(O1S) \\sim Ueq, Uanis(C1S) \\sim Ueq, Uanis(C2S) \\sim Ueq: with sigma of
0.01 and sigma for terminal atoms of 0.02
4. Others
 Fixed Sof: C1S(0.5) H1SA(0.5) H1SB(0.5) C2S(0.5) H2SA(0.5) H2SB(0.5)
5.a Secondary CH2 refined with riding coordinates:
 C27(H27A,H27B), C28(H28A,H28B), C29(H29A,H29B), C30(H30A,H30B), C31(H31A,
 H31B), C32(H32A,H32B), C1S(H1SA,H1SB), C2S(H2SA,H2SB)
5.b Aromatic/amide H refined with riding coordinates:
 C2(H2B), C3(H3A), C7(H7), C8(H8), C12(H12), C13(H13), C17(H17), C18(H18)
5.c Idealised Me refined as rotating group:
 C21(H21A,H21B,H21C), C22(H22A,H22B,H22C), C23(H23A,H23B,H23C), C24(H24A,H24B,
 H24C), C25(H25A,H25B,H25C), C26(H26A,H26B,H26C)
5.d Idealised tetrahedral OH refined with riding coordinates:
 O1(H1A)
;
_olex2_submission_special_instructions 'No special instructions were received'
_oxdiff_exptl_absorpt_empirical_details
;
Empirical correction (ABSPACK) includes:
- Absorption correction using spherical harmonics
- Frame scaling
;

loop_
_space_group_symop_operation_xyz
'x, y, z'
'-x+1/2, -y, z+1/2'
'-y+3/4, x+1/4, z+1/4'
'y+3/4, -x+3/4, z+3/4'
'x+1/2, y+1/2, z+1/2'
'-x+1, -y+1/2, z+1'
'-y+5/4, x+3/4, z+3/4'
'y+5/4, -x+5/4, z+5/4'
'-x, -y, -z'
'x-1/2, y, -z-1/2'
'y-3/4, -x-1/4, -z-1/4'
'-y-3/4, x-3/4, -z-3/4'
'-x+1/2, -y+1/2, -z+1/2'
'x, y+1/2, -z'
'y-1/4, -x+1/4, -z+1/4'
'-y-1/4, x-1/4, -z-1/4'

loop_
_atom_site_label
_atom_site_type_symbol
_atom_site_fract_x
_atom_site_fract_y
_atom_site_fract_z
_atom_site_U_iso_or_equiv
_atom_site_adp_type
_atom_site_occupancy
_atom_site_site_symmetry_order
_atom_site_calc_flag
_atom_site_refinement_flags_posn
_atom_site_refinement_flags_adp
_atom_site_refinement_flags_occupancy
_atom_site_disorder_assembly
_atom_site_disorder_group
O1 O 0.58649(4) 0.64285(5) 0.4513(2) 0.0397(4) Uani 1 1 d . . . . .
H1A H 0.590355 0.634251 0.526495 0.27(5) Uiso 1 1 calc R . . . .
O2 O 0.21401(4) 0.63638(4) 1.04729(14) 0.0234(3) Uani 1 1 d . . . . .
H2A H 0.2098(9) 0.6104(10) 1.061(3) 0.049(8) Uiso 1 1 d . . . . .
N1 N 0.37831(4) 0.59551(5) 0.57690(15) 0.0185(4) Uani 1 1 d . . . . .
H1 H 0.3810(6) 0.5727(7) 0.626(2) 0.019(5) Uiso 1 1 d . . . . .
N2 N 0.33060(4) 0.60508(5) 0.85987(15) 0.0166(3) Uani 1 1 d . . . . .
H2 H 0.3466(7) 0.6270(8) 0.846(2) 0.028(6) Uiso 1 1 d . . . . .
N3 N 0.41200(4) 0.59041(4) 1.01606(15) 0.0168(3) Uani 1 1 d . . . . .
H3 H 0.4047(8) 0.5693(8) 0.960(3) 0.032(7) Uiso 1 1 d . . . . .
N4 N 0.46045(4) 0.59625(5) 0.73872(15) 0.0173(3) Uani 1 1 d . . . . .
H4 H 0.4475(8) 0.6184(8) 0.757(3) 0.034(7) Uiso 1 1 d . . . . .
C1 C 0.40803(5) 0.61594(6) 0.51820(18) 0.0194(4) Uani 1 1 d . . . . .
C2 C 0.39308(6) 0.65089(6) 0.47993(19) 0.0238(4) Uani 1 1 d . . . . .
H2B H 0.406840 0.670964 0.436689 0.029 Uiso 1 1 calc R . . . .
C3 C 0.35335(6) 0.65185(6) 0.51632(19) 0.0248(4) Uani 1 1 d . . . . .
H3A H 0.335826 0.672647 0.501543 0.030 Uiso 1 1 calc R . . . .
C4 C 0.34481(6) 0.61755(6) 0.57635(18) 0.0204(4) Uani 1 1 d . . . . .
C5 C 0.30656(5) 0.60213(6) 0.62777(19) 0.0219(4) Uani 1 1 d . . . . .
C6 C 0.31051(5) 0.58597(6) 0.76372(19) 0.0190(4) Uani 1 1 d . . . . .
C7 C 0.29406(6) 0.55366(6) 0.8198(2) 0.0233(4) Uani 1 1 d . . . . .
H7 H 0.278539 0.534851 0.776874 0.028 Uiso 1 1 calc R . . . .
C8 C 0.30447(5) 0.55352(6) 0.9532(2) 0.0216(4) Uani 1 1 d . . . . .
H8 H 0.297047 0.534636 1.015588 0.026 Uiso 1 1 calc R . . . .
C9 C 0.32714(5) 0.58544(5) 0.97595(18) 0.0172(4) Uani 1 1 d . . . . .
C10 C 0.34401(5) 0.60124(5) 1.09983(18) 0.0181(4) Uani 1 1 d . . . . .
C11 C 0.38571(5) 0.61346(5) 1.08097(17) 0.0171(4) Uani 1 1 d . . . . .
C12 C 0.40571(6) 0.64470(6) 1.12893(19) 0.0219(4) Uani 1 1 d . . . . .
H12 H 0.395074 0.665333 1.178628 0.026 Uiso 1 1 calc R . . . .
C13 C 0.44500(6) 0.64079(6) 1.09133(19) 0.0213(4) Uani 1 1 d . . . . .
H13 H 0.465420 0.658325 1.110935 0.026 Uiso 1 1 calc R . . . .
C14 C 0.44821(5) 0.60724(5) 1.02180(18) 0.0182(4) Uani 1 1 d . . . . .
C15 C 0.48371(5) 0.58722(6) 0.96849(18) 0.0206(4) Uani 1 1 d . . . . .
C16 C 0.47778(5) 0.57318(6) 0.83104(18) 0.0183(4) Uani 1 1 d . . . . .
C17 C 0.49003(6) 0.54007(6) 0.7698(2) 0.0237(4) Uani 1 1 d . . . . .
H17 H 0.503247 0.518961 0.809214 0.028 Uiso 1 1 calc R . . . .
C18 C 0.47944(6) 0.54299(6) 0.63727(19) 0.0233(4) Uani 1 1 d . . . . .
H18 H 0.484268 0.524174 0.571836 0.028 Uiso 1 1 calc R . . . .
C19 C 0.46097(5) 0.57781(6) 0.62029(18) 0.0184(4) Uani 1 1 d . . . . .
C20 C 0.44783(5) 0.59805(6) 0.49832(18) 0.0194(4) Uani 1 1 d . . . . .
C21 C 0.29154(6) 0.57017(7) 0.5362(2) 0.0328(5) Uani 1 1 d . . . . .
H21A H 0.266089 0.561244 0.566159 0.049 Uiso 1 1 calc GR . . . .
H21B H 0.309763 0.548373 0.536165 0.049 Uiso 1 1 calc GR . . . .
H21C H 0.289202 0.580573 0.447944 0.049 Uiso 1 1 calc GR . . . .
C22 C 0.27671(6) 0.63531(7) 0.6308(2) 0.0315(5) Uani 1 1 d . . . . .
H22A H 0.286356 0.656275 0.686360 0.047 Uiso 1 1 calc GR . . . .
H22B H 0.252086 0.625619 0.665446 0.047 Uiso 1 1 calc GR . . . .
H22C H 0.272701 0.645164 0.542541 0.047 Uiso 1 1 calc GR . . . .
C23 C 0.34297(6) 0.56974(6) 1.2059(2) 0.0251(4) Uani 1 1 d . . . . .
H23A H 0.357797 0.547104 1.176922 0.038 Uiso 1 1 calc GR . . . .
H23B H 0.316037 0.562119 1.222341 0.038 Uiso 1 1 calc GR . . . .
H23C H 0.354412 0.579975 1.286048 0.038 Uiso 1 1 calc GR . . . .
C24 C 0.49389(7) 0.55246(7) 1.0560(2) 0.0304(5) Uani 1 1 d . . . . .
H24A H 0.498466 0.561570 1.144848 0.046 Uiso 1 1 calc GR . . . .
H24B H 0.517329 0.539766 1.023054 0.046 Uiso 1 1 calc GR . . . .
H24C H 0.472343 0.533935 1.055775 0.046 Uiso 1 1 calc GR . . . .
C25 C 0.51764(6) 0.61599(7) 0.9712(2) 0.0314(5) Uani 1 1 d . . . . .
H25A H 0.511480 0.638353 0.916172 0.047 Uiso 1 1 calc GR . . . .
H25B H 0.541090 0.603251 0.938482 0.047 Uiso 1 1 calc GR . . . .
H25C H 0.522011 0.624741 1.060525 0.047 Uiso 1 1 calc GR . . . .
C26 C 0.44543(6) 0.56879(6) 0.38559(19) 0.0247(4) Uani 1 1 d . . . . .
H26A H 0.426467 0.548600 0.406808 0.037 Uiso 1 1 calc GR . . . .
H26B H 0.470924 0.556903 0.372026 0.037 Uiso 1 1 calc GR . . . .
H26C H 0.437385 0.582247 0.306213 0.037 Uiso 1 1 calc GR . . . .
C27 C 0.47702(5) 0.63075(6) 0.46368(19) 0.0224(4) Uani 1 1 d . . . . .
H27A H 0.469873 0.641590 0.377932 0.027 Uiso 1 1 calc R . . . .
H27B H 0.474363 0.651790 0.528480 0.027 Uiso 1 1 calc R . . . .
C28 C 0.51947(6) 0.61823(7) 0.4590(3) 0.0322(5) Uani 1 1 d . . . . .
H28A H 0.526352 0.605558 0.542151 0.039 Uiso 1 1 calc R . . . .
H28B H 0.522887 0.598925 0.388748 0.039 Uiso 1 1 calc R . . . .
C29 C 0.54652(6) 0.65179(7) 0.4359(2) 0.0329(5) Uani 1 1 d . . . . .
H29A H 0.542338 0.661591 0.346580 0.039 Uiso 1 1 calc R . . . .
H29B H 0.539715 0.672933 0.496760 0.039 Uiso 1 1 calc R . . . .
C30 C 0.32066(5) 0.63731(6) 1.14668(19) 0.0215(4) Uani 1 1 d . . . . .
H30A H 0.330668 0.645105 1.232949 0.026 Uiso 1 1 calc R . . . .
H30B H 0.325801 0.658969 1.085964 0.026 Uiso 1 1 calc R . . . .
C31 C 0.27655(6) 0.63186(6) 1.1573(2) 0.0244(4) Uani 1 1 d . . . . .
H31A H 0.271006 0.604386 1.178113 0.029 Uiso 1 1 calc R . . . .
H31B H 0.266743 0.647878 1.230014 0.029 Uiso 1 1 calc R . . . .
C32 C 0.25490(5) 0.64281(6) 1.0344(2) 0.0242(4) Uani 1 1 d . . . . .
H32A H 0.259639 0.670500 1.014589 0.029 Uiso 1 1 calc R . . . .
H32B H 0.264931 0.627243 0.960890 0.029 Uiso 1 1 calc R . . . .
O1S O 0.500000 0.750000 0.625000 0.366(10) Uani 1 4 d DS TU P . .
C1S C 0.5285(5) 0.7563(5) 0.5035(14) 0.172(6) Uani 0.5 1 d D U . . .
H1SA H 0.542863 0.780428 0.523878 0.206 Uiso 0.5 1 calc R . . . .
H1SB H 0.547709 0.735094 0.510126 0.206 Uiso 0.5 1 calc R . . . .
C2S C 0.5200(2) 0.7591(2) 0.3683(12) 0.093(3) Uani 0.5 1 d D U . . .
H2SA H 0.538557 0.744079 0.314930 0.111 Uiso 0.5 1 calc R . . . .
H2SB H 0.519362 0.786327 0.338140 0.111 Uiso 0.5 1 calc R . . . .

loop_
_atom_site_aniso_label
_atom_site_aniso_U_11
_atom_site_aniso_U_22
_atom_site_aniso_U_33
_atom_site_aniso_U_23
_atom_site_aniso_U_13
_atom_site_aniso_U_12
O1 0.0183(8) 0.0448(10) 0.0561(11) 0.0004(8) 0.0038(7) 0.0024(6)
O2 0.0160(7) 0.0241(8) 0.0300(8) 0.0029(6) 0.0019(6) 0.0013(5)
N1 0.0169(8) 0.0231(8) 0.0156(8) 0.0009(6) 0.0002(6) 0.0008(6)
N2 0.0161(7) 0.0177(8) 0.0160(8) -0.0005(6) 0.0010(6) 0.0008(6)
N3 0.0161(7) 0.0180(8) 0.0163(8) -0.0011(6) 0.0012(6) 0.0007(6)
N4 0.0166(7) 0.0201(8) 0.0151(8) 0.0014(6) 0.0006(6) 0.0026(6)
C1 0.0185(9) 0.0265(10) 0.0132(9) 0.0016(7) -0.0002(7) 0.0005(7)
C2 0.0238(10) 0.0268(10) 0.0209(10) 0.0084(8) 0.0011(8) 0.0019(8)
C3 0.0231(10) 0.0306(11) 0.0207(10) 0.0062(8) -0.0012(8) 0.0069(8)
C4 0.0187(9) 0.0293(10) 0.0132(9) -0.0006(7) -0.0011(7) 0.0031(7)
C5 0.0173(9) 0.0314(11) 0.0171(9) -0.0018(8) -0.0007(7) 0.0013(8)
C6 0.0147(9) 0.0245(9) 0.0178(9) -0.0045(7) 0.0009(7) 0.0009(7)
C7 0.0193(9) 0.0234(10) 0.0273(11) -0.0048(8) 0.0012(8) -0.0034(7)
C8 0.0200(9) 0.0199(9) 0.0249(10) 0.0018(8) 0.0049(8) -0.0015(7)
C9 0.0152(8) 0.0191(9) 0.0172(9) 0.0007(7) 0.0035(7) 0.0025(7)
C10 0.0177(9) 0.0209(9) 0.0158(9) 0.0005(7) 0.0020(7) 0.0018(7)
C11 0.0176(9) 0.0207(9) 0.0130(9) 0.0000(7) 0.0008(7) 0.0035(7)
C12 0.0247(10) 0.0222(10) 0.0189(9) -0.0042(7) -0.0005(7) 0.0024(7)
C13 0.0204(9) 0.0235(10) 0.0201(10) -0.0021(8) -0.0031(7) -0.0022(7)
C14 0.0166(9) 0.0238(9) 0.0140(9) 0.0027(7) -0.0014(7) -0.0003(7)
C15 0.0166(9) 0.0282(10) 0.0168(9) 0.0010(8) 0.0004(7) 0.0023(7)
C16 0.0152(8) 0.0231(9) 0.0167(9) 0.0038(7) 0.0009(7) 0.0012(7)
C17 0.0265(10) 0.0224(10) 0.0221(10) 0.0044(8) 0.0025(8) 0.0083(8)
C18 0.0269(10) 0.0237(10) 0.0192(10) -0.0015(8) 0.0036(8) 0.0066(8)
C19 0.0172(9) 0.0226(9) 0.0155(9) 0.0005(7) 0.0022(7) 0.0006(7)
C20 0.0174(9) 0.0255(10) 0.0153(9) 0.0023(7) 0.0006(7) 0.0022(7)
C21 0.0258(11) 0.0505(14) 0.0222(11) -0.0075(10) -0.0006(8) -0.0080(9)
C22 0.0220(10) 0.0463(13) 0.0261(11) 0.0058(9) 0.0016(8) 0.0105(9)
C23 0.0237(10) 0.0312(11) 0.0204(10) 0.0066(8) 0.0021(8) 0.0010(8)
C24 0.0313(11) 0.0426(12) 0.0171(10) 0.0047(9) -0.0003(8) 0.0166(9)
C25 0.0181(10) 0.0477(13) 0.0284(11) -0.0093(10) 0.0024(8) -0.0063(9)
C26 0.0241(10) 0.0328(11) 0.0171(10) -0.0013(8) 0.0005(8) 0.0022(8)
C27 0.0198(10) 0.0291(10) 0.0185(9) 0.0055(8) 0.0015(7) 0.0009(8)
C28 0.0219(11) 0.0345(12) 0.0403(13) 0.0021(10) 0.0033(9) 0.0008(8)
C29 0.0191(10) 0.0419(13) 0.0376(13) 0.0120(10) 0.0013(9) 0.0017(9)
C30 0.0186(9) 0.0263(10) 0.0196(9) -0.0058(8) 0.0005(7) 0.0028(7)
C31 0.0201(10) 0.0332(11) 0.0198(10) -0.0038(8) 0.0041(8) 0.0029(8)
C32 0.0155(9) 0.0283(10) 0.0286(11) 0.0044(8) 0.0032(8) 0.0006(7)
O1S 0.360(10) 0.360(10) 0.377(14) 0.000 0.000 0.000
C1S 0.191(9) 0.132(8) 0.192(10) -0.010(8) 0.026(8) -0.004(8)
C2S 0.072(4) 0.038(3) 0.167(7) -0.016(4) 0.009(5) 0.001(3)

loop_
_atom_type_symbol
_atom_type_description
_atom_type_scat_dispersion_real
_atom_type_scat_dispersion_imag
_atom_type_scat_source
C C 0.0181 0.0091 'International Tables Vol C Tables 4.2.6.8 and 6.1.1.4'
H H 0.0000 0.0000 'International Tables Vol C Tables 4.2.6.8 and 6.1.1.4'
N N 0.0311 0.0180 'International Tables Vol C Tables 4.2.6.8 and 6.1.1.4'
O O 0.0492 0.0322 'International Tables Vol C Tables 4.2.6.8 and 6.1.1.4'

loop_
_exptl_crystal_face_index_h
_exptl_crystal_face_index_k
_exptl_crystal_face_index_l
_exptl_crystal_face_perp_dist
1 0 0 0.0244
0 -1 0 0.0049
2 5 1 0.0779
0 1 0 0.0367
0 0 1 0.1260
0 0 -1 0.1068
-1 0 0 0.0244

loop_
_geom_angle_atom_site_label_1
_geom_angle_atom_site_label_2
_geom_angle_atom_site_label_3
_geom_angle
_geom_angle_site_symmetry_1
_geom_angle_site_symmetry_3
_geom_angle_publ_flag
C29 O1 H1A 109.5 . . ?
C32 O2 H2A 108.6(19) . . ?
C1 N1 H1 125.9(14) . . ?
C1 N1 C4 109.72(16) . . ?
C4 N1 H1 123.2(14) . . ?
C6 N2 H2 124.4(15) . . ?
C6 N2 C9 110.14(16) . . ?
C9 N2 H2 125.2(16) . . ?
C11 N3 H3 123.6(16) . . ?
C14 N3 H3 125.6(16) . . ?
C14 N3 C11 109.41(16) . . ?
C16 N4 H4 123.8(18) . . ?
C19 N4 H4 125.7(18) . . ?
C19 N4 C16 109.85(16) . . ?
N1 C1 C20 121.45(17) . . ?
C2 C1 N1 107.18(17) . . ?
C2 C1 C20 131.25(18) . . ?
C1 C2 H2B 126.0 . . ?
C1 C2 C3 107.92(17) . . ?
C3 C2 H2B 126.0 . . ?
C2 C3 H3A 126.1 . . ?
C4 C3 C2 107.87(17) . . ?
C4 C3 H3A 126.1 . . ?
N1 C4 C5 122.15(17) . . ?
C3 C4 N1 107.31(17) . . ?
C3 C4 C5 130.42(18) . . ?
C4 C5 C21 109.24(16) . . ?
C4 C5 C22 109.13(17) . . ?
C6 C5 C4 111.94(15) . . ?
C6 C5 C21 109.46(17) . . ?
C6 C5 C22 108.38(16) . . ?
C22 C5 C21 108.62(17) . . ?
N2 C6 C5 122.30(17) . . ?
N2 C6 C7 107.07(17) . . ?
C7 C6 C5 130.45(18) . . ?
C6 C7 H7 126.1 . . ?
C6 C7 C8 107.70(17) . . ?
C8 C7 H7 126.1 . . ?
C7 C8 H8 126.1 . . ?
C9 C8 C7 107.88(17) . . ?
C9 C8 H8 126.1 . . ?
N2 C9 C10 121.55(16) . . ?
C8 C9 N2 107.21(16) . . ?
C8 C9 C10 131.06(17) . . ?
C9 C10 C11 111.11(15) . . ?
C9 C10 C23 109.67(16) . . ?
C9 C10 C30 110.60(15) . . ?
C11 C10 C23 108.05(15) . . ?
C11 C10 C30 107.99(15) . . ?
C23 C10 C30 109.35(15) . . ?
N3 C11 C10 121.84(16) . . ?
C12 C11 N3 107.26(16) . . ?
C12 C11 C10 130.66(17) . . ?
C11 C12 H12 126.0 . . ?
C11 C12 C13 107.94(17) . . ?
C13 C12 H12 126.0 . . ?
C12 C13 H13 126.2 . . ?
C14 C13 C12 107.57(17) . . ?
C14 C13 H13 126.2 . . ?
N3 C14 C15 121.79(17) . . ?
C13 C14 N3 107.81(16) . . ?
C13 C14 C15 130.13(17) . . ?
C14 C15 C16 112.20(15) . . ?
C14 C15 C24 109.17(16) . . ?
C14 C15 C25 108.44(16) . . ?
C16 C15 C24 109.25(16) . . ?
C16 C15 C25 109.12(16) . . ?
C25 C15 C24 108.61(18) . . ?
N4 C16 C15 121.40(17) . . ?
C17 C16 N4 107.32(17) . . ?
C17 C16 C15 131.03(17) . . ?
C16 C17 H17 126.1 . . ?
C16 C17 C18 107.73(17) . . ?
C18 C17 H17 126.1 . . ?
C17 C18 H18 126.1 . . ?
C19 C18 C17 107.75(17) . . ?
C19 C18 H18 126.1 . . ?
N4 C19 C20 121.41(16) . . ?
C18 C19 N4 107.34(16) . . ?
C18 C19 C20 130.69(18) . . ?
C1 C20 C26 108.62(15) . . ?
C1 C20 C27 108.77(16) . . ?
C19 C20 C1 110.35(15) . . ?
C19 C20 C26 109.93(16) . . ?
C19 C20 C27 109.43(15) . . ?
C26 C20 C27 109.72(16) . . ?
C5 C21 H21A 109.5 . . ?
C5 C21 H21B 109.5 . . ?
C5 C21 H21C 109.5 . . ?
H21A C21 H21B 109.5 . . ?
H21A C21 H21C 109.5 . . ?
H21B C21 H21C 109.5 . . ?
C5 C22 H22A 109.5 . . ?
C5 C22 H22B 109.5 . . ?
C5 C22 H22C 109.5 . . ?
H22A C22 H22B 109.5 . . ?
H22A C22 H22C 109.5 . . ?
H22B C22 H22C 109.5 . . ?
C10 C23 H23A 109.5 . . ?
C10 C23 H23B 109.5 . . ?
C10 C23 H23C 109.5 . . ?
H23A C23 H23B 109.5 . . ?
H23A C23 H23C 109.5 . . ?
H23B C23 H23C 109.5 . . ?
C15 C24 H24A 109.5 . . ?
C15 C24 H24B 109.5 . . ?
C15 C24 H24C 109.5 . . ?
H24A C24 H24B 109.5 . . ?
H24A C24 H24C 109.5 . . ?
H24B C24 H24C 109.5 . . ?
C15 C25 H25A 109.5 . . ?
C15 C25 H25B 109.5 . . ?
C15 C25 H25C 109.5 . . ?
H25A C25 H25B 109.5 . . ?
H25A C25 H25C 109.5 . . ?
H25B C25 H25C 109.5 . . ?
C20 C26 H26A 109.5 . . ?
C20 C26 H26B 109.5 . . ?
C20 C26 H26C 109.5 . . ?
H26A C26 H26B 109.5 . . ?
H26A C26 H26C 109.5 . . ?
H26B C26 H26C 109.5 . . ?
C20 C27 H27A 108.5 . . ?
C20 C27 H27B 108.5 . . ?
H27A C27 H27B 107.5 . . ?
C28 C27 C20 115.04(17) . . ?
C28 C27 H27A 108.5 . . ?
C28 C27 H27B 108.5 . . ?
C27 C28 H28A 109.1 . . ?
C27 C28 H28B 109.1 . . ?
H28A C28 H28B 107.8 . . ?
C29 C28 C27 112.44(18) . . ?
C29 C28 H28A 109.1 . . ?
C29 C28 H28B 109.1 . . ?
O1 C29 C28 114.62(19) . . ?
O1 C29 H29A 108.6 . . ?
O1 C29 H29B 108.6 . . ?
C28 C29 H29A 108.6 . . ?
C28 C29 H29B 108.6 . . ?
H29A C29 H29B 107.6 . . ?
C10 C30 H30A 108.3 . . ?
C10 C30 H30B 108.3 . . ?
H30A C30 H30B 107.4 . . ?
C31 C30 C10 115.84(16) . . ?
C31 C30 H30A 108.3 . . ?
C31 C30 H30B 108.3 . . ?
C30 C31 H31A 108.9 . . ?
C30 C31 H31B 108.9 . . ?
H31A C31 H31B 107.7 . . ?
C32 C31 C30 113.41(17) . . ?
C32 C31 H31A 108.9 . . ?
C32 C31 H31B 108.9 . . ?
O2 C32 C31 111.60(16) . . ?
O2 C32 H32A 109.3 . . ?
O2 C32 H32B 109.3 . . ?
C31 C32 H32A 109.3 . . ?
C31 C32 H32B 109.3 . . ?
H32A C32 H32B 108.0 . . ?
C1S O1S C1S 127.4(8) 12_767 . ?
C1S O1S C1S 77.6(13) 12_767 15_566 ?
C1S O1S C1S 77.6(13) 6_564 . ?
C1S O1S C1S 127.4(8) 15_566 . ?
C1S O1S C1S 127.4(8) 15_566 6_564 ?
C1S O1S C1S 127.4(8) 12_767 6_564 ?
O1S C1S H1SA 104.8 . . ?
O1S C1S H1SB 104.8 . . ?
H1SA C1S H1SB 105.8 . . ?
C2S C1S O1S 130.0(13) . . ?
C2S C1S H1SA 104.8 . . ?
C2S C1S H1SB 104.8 . . ?
C1S C2S C2S 99.2(8) . 6_564 ?
C1S C2S H2SA 111.9 . . ?
C1S C2S H2SB 111.9 . . ?
C2S C2S H2SA 111.9 6_564 . ?
C2S C2S H2SB 111.9 6_564 . ?
H2SA C2S H2SB 109.6 . . ?

loop_
_geom_bond_atom_site_label_1
_geom_bond_atom_site_label_2
_geom_bond_distance
_geom_bond_site_symmetry_2
_geom_bond_publ_flag
O1 H1A 0.8400 . ?
O1 C29 1.421(3) . ?
O2 H2A 0.92(3) . ?
O2 C32 1.434(2) . ?
N1 H1 0.94(3) . ?
N1 C1 1.383(2) . ?
N1 C4 1.383(3) . ?
N2 H2 0.95(3) . ?
N2 C6 1.376(2) . ?
N2 C9 1.379(2) . ?
N3 H3 0.96(3) . ?
N3 C11 1.379(2) . ?
N3 C14 1.378(2) . ?
N4 H4 0.91(3) . ?
N4 C16 1.376(2) . ?
N4 C19 1.375(2) . ?
C1 C2 1.369(3) . ?
C1 C20 1.519(3) . ?
C2 H2B 0.9500 . ?
C2 C3 1.421(3) . ?
C3 H3A 0.9500 . ?
C3 C4 1.367(3) . ?
C4 C5 1.518(3) . ?
C5 C6 1.513(3) . ?
C5 C21 1.540(3) . ?
C5 C22 1.540(3) . ?
C6 C7 1.377(3) . ?
C7 H7 0.9500 . ?
C7 C8 1.420(3) . ?
C8 H8 0.9500 . ?
C8 C9 1.370(3) . ?
C9 C10 1.504(3) . ?
C10 C11 1.511(3) . ?
C10 C23 1.541(3) . ?
C10 C30 1.558(3) . ?
C11 C12 1.371(3) . ?
C12 H12 0.9500 . ?
C12 C13 1.416(3) . ?
C13 H13 0.9500 . ?
C13 C14 1.365(3) . ?
C14 C15 1.509(3) . ?
C15 C16 1.510(3) . ?
C15 C24 1.540(3) . ?
C15 C25 1.534(3) . ?
C16 C17 1.371(3) . ?
C17 H17 0.9500 . ?
C17 C18 1.416(3) . ?
C18 H18 0.9500 . ?
C18 C19 1.371(3) . ?
C19 C20 1.506(3) . ?
C20 C26 1.540(3) . ?
C20 C27 1.553(3) . ?
C21 H21A 0.9800 . ?
C21 H21B 0.9800 . ?
C21 H21C 0.9800 . ?
C22 H22A 0.9800 . ?
C22 H22B 0.9800 . ?
C22 H22C 0.9800 . ?
C23 H23A 0.9800 . ?
C23 H23B 0.9800 . ?
C23 H23C 0.9800 . ?
C24 H24A 0.9800 . ?
C24 H24B 0.9800 . ?
C24 H24C 0.9800 . ?
C25 H25A 0.9800 . ?
C25 H25B 0.9800 . ?
C25 H25C 0.9800 . ?
C26 H26A 0.9800 . ?
C26 H26B 0.9800 . ?
C26 H26C 0.9800 . ?
C27 H27A 0.9900 . ?
C27 H27B 0.9900 . ?
C27 C28 1.527(3) . ?
C28 H28A 0.9900 . ?
C28 H28B 0.9900 . ?
C28 C29 1.506(3) . ?
C29 H29A 0.9900 . ?
C29 H29B 0.9900 . ?
C30 H30A 0.9900 . ?
C30 H30B 0.9900 . ?
C30 C31 1.537(3) . ?
C31 H31A 0.9900 . ?
C31 H31B 0.9900 . ?
C31 C32 1.517(3) . ?
C32 H32A 0.9900 . ?
C32 H32B 0.9900 . ?
O1S C1S 1.606(13) 12_767 ?
O1S C1S 1.606(13) 6_564 ?
O1S C1S 1.606(13) 15_566 ?
O1S C1S 1.606(13) . ?
C1S H1SA 0.9900 . ?
C1S H1SB 0.9900 . ?
C1S C2S 1.426(14) . ?
C2S C2S 1.513(16) 6_564 ?
C2S H2SA 0.9900 . ?
C2S H2SB 0.9900 . ?

loop_
_geom_hbond_atom_site_label_D
_geom_hbond_atom_site_label_H
_geom_hbond_atom_site_label_A
_geom_hbond_distance_DH
_geom_hbond_distance_HA
_geom_hbond_distance_DA
_geom_hbond_angle_DHA
_geom_hbond_site_symmetry_A
_geom_hbond_publ_flag
N1 H1 O2 0.94(3) 2.18(3) 3.073(2) 158(2) 4_454 yes
N2 H2 O1 0.95(3) 2.09(3) 3.011(2) 164(2) 15_566 yes
N3 H3 O2 0.96(3) 2.13(3) 3.062(2) 164(2) 4_454 yes
N4 H4 O1 0.91(3) 2.48(3) 3.346(2) 160(2) 15_566 yes

loop_
_geom_torsion_atom_site_label_1
_geom_torsion_atom_site_label_2
_geom_torsion_atom_site_label_3
_geom_torsion_atom_site_label_4
_geom_torsion
_geom_torsion_site_symmetry_1
_geom_torsion_site_symmetry_2
_geom_torsion_site_symmetry_3
_geom_torsion_site_symmetry_4
_geom_torsion_publ_flag
N1 C1 C2 C3 0.1(2) . . . . ?
N1 C1 C20 C19 -45.7(2) . . . . ?
N1 C1 C20 C26 74.9(2) . . . . ?
N1 C1 C20 C27 -165.74(17) . . . . ?
N1 C4 C5 C6 52.3(2) . . . . ?
N1 C4 C5 C21 -69.1(2) . . . . ?
N1 C4 C5 C22 172.27(17) . . . . ?
N2 C6 C7 C8 0.2(2) . . . . ?
N2 C9 C10 C11 -49.2(2) . . . . ?
N2 C9 C10 C23 -168.60(16) . . . . ?
N2 C9 C10 C30 70.7(2) . . . . ?
N3 C11 C12 C13 0.6(2) . . . . ?
N3 C14 C15 C16 50.8(2) . . . . ?
N3 C14 C15 C24 -70.4(2) . . . . ?
N3 C14 C15 C25 171.42(17) . . . . ?
N4 C16 C17 C18 -0.7(2) . . . . ?
N4 C19 C20 C1 -51.3(2) . . . . ?
N4 C19 C20 C26 -171.10(16) . . . . ?
N4 C19 C20 C27 68.3(2) . . . . ?
C1 N1 C4 C3 0.4(2) . . . . ?
C1 N1 C4 C5 176.74(17) . . . . ?
C1 C2 C3 C4 0.2(2) . . . . ?
C1 C20 C27 C28 171.94(18) . . . . ?
C2 C1 C20 C19 139.0(2) . . . . ?
C2 C1 C20 C26 -100.5(2) . . . . ?
C2 C1 C20 C27 18.9(3) . . . . ?
C2 C3 C4 N1 -0.4(2) . . . . ?
C2 C3 C4 C5 -176.24(19) . . . . ?
C3 C4 C5 C6 -132.3(2) . . . . ?
C3 C4 C5 C21 106.3(2) . . . . ?
C3 C4 C5 C22 -12.4(3) . . . . ?
C4 N1 C1 C2 -0.3(2) . . . . ?
C4 N1 C1 C20 -176.67(17) . . . . ?
C4 C5 C6 N2 45.0(2) . . . . ?
C4 C5 C6 C7 -140.6(2) . . . . ?
C5 C6 C7 C8 -174.81(18) . . . . ?
C6 N2 C9 C8 -0.2(2) . . . . ?
C6 N2 C9 C10 -175.85(16) . . . . ?
C6 C7 C8 C9 -0.3(2) . . . . ?
C7 C8 C9 N2 0.3(2) . . . . ?
C7 C8 C9 C10 175.41(18) . . . . ?
C8 C9 C10 C11 136.3(2) . . . . ?
C8 C9 C10 C23 16.9(3) . . . . ?
C8 C9 C10 C30 -103.8(2) . . . . ?
C9 N2 C6 C5 175.49(16) . . . . ?
C9 N2 C6 C7 0.0(2) . . . . ?
C9 C10 C11 N3 -45.5(2) . . . . ?
C9 C10 C11 C12 141.0(2) . . . . ?
C9 C10 C30 C31 51.9(2) . . . . ?
C10 C11 C12 C13 174.79(18) . . . . ?
C10 C30 C31 C32 -91.5(2) . . . . ?
C11 N3 C14 C13 0.5(2) . . . . ?
C11 N3 C14 C15 175.09(16) . . . . ?
C11 C10 C30 C31 173.64(16) . . . . ?
C11 C12 C13 C14 -0.2(2) . . . . ?
C12 C13 C14 N3 -0.2(2) . . . . ?
C12 C13 C14 C15 -174.12(19) . . . . ?
C13 C14 C15 C16 -136.0(2) . . . . ?
C13 C14 C15 C24 102.8(2) . . . . ?
C13 C14 C15 C25 -15.4(3) . . . . ?
C14 N3 C11 C10 -175.53(16) . . . . ?
C14 N3 C11 C12 -0.7(2) . . . . ?
C14 C15 C16 N4 44.6(2) . . . . ?
C14 C15 C16 C17 -142.0(2) . . . . ?
C15 C16 C17 C18 -174.76(19) . . . . ?
C16 N4 C19 C18 -1.1(2) . . . . ?
C16 N4 C19 C20 -173.33(16) . . . . ?
C16 C17 C18 C19 0.0(2) . . . . ?
C17 C18 C19 N4 0.6(2) . . . . ?
C17 C18 C19 C20 171.90(19) . . . . ?
C18 C19 C20 C1 138.5(2) . . . . ?
C18 C19 C20 C26 18.7(3) . . . . ?
C18 C19 C20 C27 -101.9(2) . . . . ?
C19 N4 C16 C15 175.86(16) . . . . ?
C19 N4 C16 C17 1.1(2) . . . . ?
C19 C20 C27 C28 51.3(2) . . . . ?
C20 C1 C2 C3 175.95(19) . . . . ?
C20 C27 C28 C29 -175.29(18) . . . . ?
C21 C5 C6 N2 166.31(17) . . . . ?
C21 C5 C6 C7 -19.3(3) . . . . ?
C22 C5 C6 N2 -75.4(2) . . . . ?
C22 C5 C6 C7 99.0(2) . . . . ?
C23 C10 C11 N3 74.9(2) . . . . ?
C23 C10 C11 C12 -98.6(2) . . . . ?
C23 C10 C30 C31 -69.0(2) . . . . ?
C24 C15 C16 N4 165.83(17) . . . . ?
C24 C15 C16 C17 -20.8(3) . . . . ?
C25 C15 C16 N4 -75.6(2) . . . . ?
C25 C15 C16 C17 97.8(2) . . . . ?
C26 C20 C27 C28 -69.4(2) . . . . ?
C27 C28 C29 O1 170.4(2) . . . . ?
C30 C10 C11 N3 -166.97(16) . . . . ?
C30 C10 C11 C12 19.5(3) . . . . ?
C30 C31 C32 O2 178.54(16) . . . . ?
O1S C1S C2S C2S -18.5(17) . . . 6_564 ?
C1S O1S C1S C2S 8.2(8) 6_564 . . . ?
C1S O1S C1S C2S 136.1(9) 15_566 . . . ?
C1S O1S C1S C2S -119.7(8) 12_767 . . . ?
